data_8000417
loop_
_publ_author_name
'Chu, Lu-Lu'
'Zhang, Tie'
'Zhang, Wan-Ying'
'Shi, Ping-Ping'
'Gao, Ji-Xing'
'Ye, Qiong'
'Fu, Da-Wei'

_publ_section_title
;
 Three-Dimensional Metal-Free Molecular Perovskite with a Thermally
 Induced Switchable Dielectric Response.
;
_journal_name_full 'The journal of physical chemistry letters'
_journal_page_first 1668
_journal_page_last 1674
_journal_paper_doi 10.1021/acs.jpclett.9b03556
_journal_year 2020
_chemical_formula_sum 'C6 H18 B3 F12 N3'
_chemical_formula_weight 392.66
_space_group_crystal_system cubic
_space_group_IT_number 205
_space_group_name_Hall '-P 2ac 2ab 3'
_space_group_name_H-M_alt 'P a -3'
_atom_sites_solution_hydrogens mixed
_audit_creation_method SHELXL-2014/7
_cell_angle_alpha 90
_cell_angle_beta 90
_cell_angle_gamma 90
_cell_formula_units_Z 8
_cell_length_a 14.2205(3)
_cell_length_b 14.2205(3)
_cell_length_c 14.2205(3)
_cell_measurement_reflns_used 3409
_cell_measurement_temperature 273(2)
_cell_measurement_theta_max 30.4820
_cell_measurement_theta_min 2.8630
_cell_volume 2875.71(11)
_computing_structure_refinement 'SHELXL-2014/7 (Sheldrick, 2014)'
_diffrn_ambient_temperature 273(2)
_diffrn_measured_fraction_theta_full 1.000
_diffrn_measured_fraction_theta_max 0.994
_diffrn_measurement_device_type 'XtaLAB Synergy R, DW system, HyPix'
_diffrn_radiation_type MoK\a
_diffrn_radiation_wavelength 0.71073
_diffrn_reflns_av_R_equivalents 0.0170
_diffrn_reflns_av_unetI/netI 0.0132
_diffrn_reflns_Laue_measured_fraction_full 1.000
_diffrn_reflns_Laue_measured_fraction_max 0.994
_diffrn_reflns_limit_h_max 18
_diffrn_reflns_limit_h_min -12
_diffrn_reflns_limit_k_max 17
_diffrn_reflns_limit_k_min -17
_diffrn_reflns_limit_l_max 8
_diffrn_reflns_limit_l_min -17
_diffrn_reflns_number 4912
_diffrn_reflns_point_group_measured_fraction_full 1.000
_diffrn_reflns_point_group_measured_fraction_max 0.994
_diffrn_reflns_theta_full 25.242
_diffrn_reflns_theta_max 27.482
_diffrn_reflns_theta_min 2.481
_exptl_absorpt_coefficient_mu 0.216
_exptl_crystal_density_diffrn 1.814
_exptl_crystal_description block
_exptl_crystal_F_000 1584
_refine_diff_density_max 0.219
_refine_diff_density_min -0.189
_refine_diff_density_rms 0.046
_refine_ls_extinction_coef 0.0104(9)
_refine_ls_extinction_expression Fc^*^=kFc[1+0.001xFc^2^\l^3^/sin(2\q)]^-1/4^
_refine_ls_extinction_method 'SHELXL-2014/7 (Sheldrick 2014'
_refine_ls_goodness_of_fit_ref 1.090
_refine_ls_hydrogen_treatment refU
_refine_ls_matrix_type full
_refine_ls_number_parameters 94
_refine_ls_number_reflns 1106
_refine_ls_number_restraints 6
_refine_ls_restrained_S_all 1.087
_refine_ls_R_factor_all 0.0386
_refine_ls_R_factor_gt 0.0338
_refine_ls_shift/su_max 0.001
_refine_ls_shift/su_mean 0.000
_refine_ls_structure_factor_coef Fsqd
_refine_ls_weighting_details 'w=1/[\s^2^(Fo^2^)+(0.0428P)^2^+1.1222P] where P=(Fo^2^+2Fc^2^)/3'
_refine_ls_weighting_scheme calc
_refine_ls_wR_factor_gt 0.0881
_refine_ls_wR_factor_ref 0.0907
_reflns_Friedel_coverage 0.000
_reflns_number_gt 980
_reflns_number_total 1106
_reflns_threshold_expression 'I > 2\s(I)'
_cod_data_source_file jz9b03556_si_002.cif
_cod_data_source_block 1
_cod_depositor_comments 'Adding full bibliography for 8000416--8000419.cif.'
_cod_original_cell_volume 2875.71(18)
_cod_database_code 8000417
_shelx_shelxl_version_number 2014/7
_shelx_space_group_comment
;
The symmetry employed for this shelxl refinement is uniquely defined
by the following loop, which should always be used as a source of
symmetry information in preference to the above space-group names.
They are only intended as comments.
;

loop_
_space_group_symop_operation_xyz
'x, y, z'
'-x+1/2, -y, z+1/2'
'x+1/2, -y+1/2, -z'
'-x, y+1/2, -z+1/2'
'z, x, y'
'-z+1/2, -x, y+1/2'
'z+1/2, -x+1/2, -y'
'-z, x+1/2, -y+1/2'
'y, z, x'
'y+1/2, -z+1/2, -x'
'-y, z+1/2, -x+1/2'
'-y+1/2, -z, x+1/2'
'-x, -y, -z'
'x-1/2, y, -z-1/2'
'-x-1/2, y-1/2, z'
'x, -y-1/2, z-1/2'
'-z, -x, -y'
'z-1/2, x, -y-1/2'
'-z-1/2, x-1/2, y'
'z, -x-1/2, y-1/2'
'-y, -z, -x'
'-y-1/2, z-1/2, x'
'y, -z-1/2, x-1/2'
'y-1/2, z, -x-1/2'

loop_
_atom_site_label
_atom_site_type_symbol
_atom_site_fract_x
_atom_site_fract_y
_atom_site_fract_z
_atom_site_U_iso_or_equiv
_atom_site_adp_type
_atom_site_occupancy
_atom_site_site_symmetry_order
_atom_site_calc_flag
_atom_site_refinement_flags_posn
_atom_site_refinement_flags_adp
_atom_site_refinement_flags_occupancy
_atom_site_disorder_assembly
_atom_site_disorder_group
H1D H 0.036(3) -0.024(7) 0.955(5) 0.11(2) Uiso 0.5 1 d D . P . .
H1C H 0.0362(8) 0.0362(8) 1.0362(8) 0.09(3) Uiso 0.5 3 d DS . P . .
H2D H 1.0366(8) 0.9634(8) 0.4634(8) 0.07(3) Uiso 0.5 3 d DS . P . .
H2C H 0.9421(19) 0.997(6) 0.474(4) 0.083(18) Uiso 0.5 1 d D . P . .
N2 N 1.0000 1.0000 0.5000 0.0292(6) Uani 1 6 d DS T P . .
N4 N 0.79448(7) 0.20552(7) 0.70552(7) 0.0236(4) Uani 1 3 d S T P . .
H4 H 0.8310 0.1690 0.6690 0.044(8) Uiso 1 3 d R . P . .
N5 N 0.69320(7) 0.30680(7) 0.80680(7) 0.0229(4) Uani 1 3 d S T P . .
C1 C 0.72209(12) 0.22141(11) 0.86088(11) 0.0402(4) Uani 1 1 d . . . . .
H1A H 0.6676 0.1928 0.8904 0.058(6) Uiso 1 1 calc R . . . .
H1B H 0.7665 0.2385 0.9097 0.083(8) Uiso 1 1 calc R . . . .
C2 C 0.76747(10) 0.15229(9) 0.79229(10) 0.0324(3) Uani 1 1 d . . . . .
H2A H 0.8227 0.1240 0.8206 0.049(5) Uiso 1 1 calc R . . . .
H2B H 0.7235 0.1026 0.7766 0.044(5) Uiso 1 1 calc R . . . .
F1 F 1.01983(7) -0.05844(6) 0.68820(6) 0.0376(3) Uani 1 1 d . . . . .
F2 F 1.07660(6) 0.03005(8) 0.80779(6) 0.0449(3) Uani 1 1 d . . . . .
F3 F 0.92332(6) -0.01515(6) 0.80749(6) 0.0351(3) Uani 1 1 d . . . . .
F4 F 0.97484(7) 0.09427(6) 0.70251(6) 0.0419(3) Uani 1 1 d . . . . .
B1 B 0.99905(10) 0.01330(11) 0.75137(10) 0.0252(3) Uani 1 1 d . . . . .
N1 N 0.0000 0.0000 1.0000 0.0236(5) Uani 1 6 d DS T P . .
H5 H 0.6558(13) 0.3442(13) 0.8442(13) 0.045(8) Uiso 1 3 d S . P . .

loop_
_atom_site_aniso_label
_atom_site_aniso_U_11
_atom_site_aniso_U_22
_atom_site_aniso_U_33
_atom_site_aniso_U_23
_atom_site_aniso_U_13
_atom_site_aniso_U_12
N2 0.0292(6) 0.0292(6) 0.0292(6) 0.0040(7) -0.0040(7) -0.0040(7)
N4 0.0236(4) 0.0236(4) 0.0236(4) -0.0038(4) 0.0038(4) 0.0038(4)
N5 0.0229(4) 0.0229(4) 0.0229(4) -0.0036(4) 0.0036(4) 0.0036(4)
C1 0.0487(9) 0.0409(8) 0.0311(7) 0.0137(6) 0.0154(7) 0.0150(7)
C2 0.0351(7) 0.0260(6) 0.0362(7) 0.0090(6) 0.0064(6) 0.0086(6)
F1 0.0462(5) 0.0355(5) 0.0311(4) -0.0047(3) 0.0051(4) 0.0065(4)
F2 0.0321(5) 0.0648(7) 0.0378(5) -0.0007(4) -0.0094(4) -0.0083(4)
F3 0.0311(4) 0.0406(5) 0.0335(5) 0.0017(3) 0.0068(3) -0.0023(3)
F4 0.0513(6) 0.0312(5) 0.0430(5) 0.0105(4) -0.0004(4) 0.0056(4)
B1 0.0254(7) 0.0276(7) 0.0225(6) 0.0012(5) -0.0011(5) 0.0005(5)
N1 0.0236(5) 0.0236(5) 0.0236(5) -0.0006(6) -0.0006(6) -0.0006(6)

loop_
_atom_type_symbol
_atom_type_description
_atom_type_scat_dispersion_real
_atom_type_scat_dispersion_imag
_atom_type_scat_source
C C 0.0033 0.0016 'International Tables Vol C Tables 4.2.6.8 and 6.1.1.4'
H H 0.0000 0.0000 'International Tables Vol C Tables 4.2.6.8 and 6.1.1.4'
B B 0.0013 0.0007 'International Tables Vol C Tables 4.2.6.8 and 6.1.1.4'
F F 0.0171 0.0103 'International Tables Vol C Tables 4.2.6.8 and 6.1.1.4'
N N 0.0061 0.0033 'International Tables Vol C Tables 4.2.6.8 and 6.1.1.4'

loop_
_geom_angle_atom_site_label_1
_geom_angle_atom_site_label_2
_geom_angle_atom_site_label_3
_geom_angle
_geom_angle_site_symmetry_1
_geom_angle_site_symmetry_3
_geom_angle_publ_flag
H2D N2 H2C 105(2) . . ?
C2 N4 C2 109.56(8) 11_646 6_665 ?
C2 N4 C2 109.56(8) 11_646 . ?
C2 N4 C2 109.56(8) 6_665 . ?
C2 N4 H4 109.4 11_646 . ?
C2 N4 H4 109.4 6_665 . ?
C2 N4 H4 109.4 . . ?
C1 N5 C1 109.63(8) . 11_646 ?
C1 N5 C1 109.64(8) . 6_665 ?
C1 N5 C1 109.63(8) 11_646 6_665 ?
C1 N5 H5 109.31(8) . . ?
C1 N5 H5 109.31(9) 11_646 . ?
C1 N5 H5 109.31(9) 6_665 . ?
N5 C1 C2 108.08(12) . . ?
N5 C1 H1A 110.1 . . ?
C2 C1 H1A 110.1 . . ?
N5 C1 H1B 110.1 . . ?
C2 C1 H1B 110.1 . . ?
H1A C1 H1B 108.4 . . ?
N4 C2 C1 108.01(12) . . ?
N4 C2 H2A 110.1 . . ?
C1 C2 H2A 110.1 . . ?
N4 C2 H2B 110.1 . . ?
C1 C2 H2B 110.1 . . ?
H2A C2 H2B 108.4 . . ?
F2 B1 F4 110.18(12) . . ?
F2 B1 F1 109.34(11) . . ?
F4 B1 F1 109.75(11) . . ?
F2 B1 F3 109.39(11) . . ?
F4 B1 F3 109.52(11) . . ?
F1 B1 F3 108.63(11) . . ?
H1D N1 H1C 108(3) . . ?

loop_
_geom_bond_atom_site_label_1
_geom_bond_atom_site_label_2
_geom_bond_distance
_geom_bond_site_symmetry_2
_geom_bond_publ_flag
N2 H2D 0.903(19) . ?
N2 H2C 0.903(17) . ?
N4 C2 1.4977(14) 11_646 ?
N4 C2 1.4977(14) 6_665 ?
N4 C2 1.4977(14) . ?
N4 H4 0.8995 . ?
N5 C1 1.4949(15) . ?
N5 C1 1.4949(15) 11_646 ?
N5 C1 1.4949(15) 6_665 ?
N5 H5 0.92(3) . ?
C1 C2 1.528(2) . ?
C1 H1A 0.9700 . ?
C1 H1B 0.9700 . ?
C2 H2A 0.9700 . ?
C2 H2B 0.9700 . ?
F1 B1 1.3911(16) . ?
F2 B1 1.3844(16) . ?
F3 B1 1.4001(16) . ?
F4 B1 1.3881(16) . ?
N1 H1D 0.892(18) . ?
N1 H1C 0.89(2) . ?

loop_
_geom_hbond_atom_site_label_D
_geom_hbond_atom_site_label_H
_geom_hbond_atom_site_label_A
_geom_hbond_distance_DH
_geom_hbond_distance_HA
_geom_hbond_distance_DA
_geom_hbond_angle_DHA
_geom_hbond_site_symmetry_A
N5 H5 F3 0.92(3) 2.35(2) 3.0260(16) 129.7(6) 22_655
N5 H5 F3 0.92(3) 2.35(2) 3.0260(16) 129.7(6) 19_756
N5 H5 F3 0.92(3) 2.35(2) 3.0260(16) 129.7(6) 15_765
C2 H2B F2 0.97 2.62 3.5234(18) 155.0 14_557
C2 H2A F3 0.97 2.45 3.2600(15) 140.9 .
C1 H1A F1 0.97 2.41 3.2784(17) 148.9 22_655
C1 H1A F1 0.97 2.58 3.1251(18) 115.5 5_546
N4 H4 F4 0.90 2.35 3.0137(17) 130.2 11_646
N4 H4 F4 0.90 2.35 3.0137(17) 130.2 6_665
N4 H4 F4 0.90 2.35 3.0137(17) 130.2 .
N2 H2C F1 0.903(17) 1.93(2) 2.8165(8) 169(8) 6_675
N2 H2D F4 0.903(19) 2.502(13) 3.1966(9) 134.1(3) 23_675
N2 H2D F4 0.903(19) 2.502(13) 3.1966(9) 134.1(3) 18_656
N2 H2D F4 0.903(19) 2.502(13) 3.1966(9) 134.1(3) 13_766
N1 H1C F3 0.89(2) 2.315(12) 2.9546(8) 128.5(4) 21_567
N1 H1C F3 0.89(2) 2.315(12) 2.9546(9) 128.5(4) 17_666
N1 H1C F3 0.89(2) 2.315(12) 2.9546(8) 128.5(4) 13_657

loop_
_geom_torsion_atom_site_label_1
_geom_torsion_atom_site_label_2
_geom_torsion_atom_site_label_3
_geom_torsion_atom_site_label_4
_geom_torsion
_geom_torsion_site_symmetry_1
_geom_torsion_site_symmetry_2
_geom_torsion_site_symmetry_3
_geom_torsion_site_symmetry_4
_geom_torsion_publ_flag
C1 N5 C1 C2 -70.98(14) 11_646 . . . ?
C1 N5 C1 C2 49.42(15) 6_665 . . . ?
C2 N4 C2 C1 49.35(15) 11_646 . . . ?
C2 N4 C2 C1 -70.86(13) 6_665 . . . ?
N5 C1 C2 N4 18.01(16) . . . . ?
